data_7018806
loop_
_publ_author_name
'Li, Lidong'
'Lopes, Patr\'icia S'
'Rosa, Vitor'
'Figueira, Cl\'audia A'
'Lemos, M Am\'elia N D A'
'Duarte, M. Teresa'
'Avil\'es, Teresa'
'Gomes, Pedro T.'

_publ_section_title
;
 Synthesis and structural characterisation of (aryl-BIAN)copper(i)
 complexes and their application as catalysts for the cycloaddition of
 azides and alkynes.
;
_journal_issue 17
_journal_name_full 'Dalton transactions (Cambridge, England : 2003)'
_journal_page_first 5144
_journal_page_last 5154
_journal_paper_doi 10.1039/c2dt11854h
_journal_volume 41
_journal_year 2012
_chemical_formula_moiety 'C66 H58 Cu N2 P2, B F4, C H2 Cl2'
_chemical_formula_sum 'C67 H60 B Cl2 Cu F4 N2 P2'
_chemical_formula_weight 1176.36
_space_group_IT_number 61
_symmetry_cell_setting orthorhombic
_symmetry_Int_Tables_number 61
_symmetry_space_group_name_Hall '-P 2ac 2ab'
_symmetry_space_group_name_H-M 'P b c a'
_atom_sites_solution_hydrogens geom
_atom_sites_solution_primary direct
_atom_sites_solution_secondary difmap
_audit_creation_method SHELXL-97
_cell_angle_alpha 90.00
_cell_angle_beta 90.00
_cell_angle_gamma 90.00
_cell_formula_units_Z 8
_cell_length_a 17.5292(7)
_cell_length_b 24.6971(10)
_cell_length_c 26.7660(11)
_cell_measurement_reflns_used 9832
_cell_measurement_temperature 150(2)
_cell_measurement_theta_max 23.89
_cell_measurement_theta_min 2.24
_cell_volume 11587.5(8)
_computing_cell_refinement 'Bruker SAINT'
_computing_data_collection 'Bruker APEX2'
_computing_data_reduction 'Bruker SAINT'
_computing_molecular_graphics ORTEP
_computing_publication_material enCIFer
_computing_structure_refinement 'SHELXL-97 (Sheldrick, 2008)'
_computing_structure_solution SIR2004
_diffrn_ambient_temperature 150(2)
_diffrn_measured_fraction_theta_full 0.996
_diffrn_measured_fraction_theta_max 0.996
_diffrn_measurement_device_type 'Bruker APEX-II CCD'
_diffrn_measurement_method '\f and \w scans'
_diffrn_radiation_monochromator graphite
_diffrn_radiation_probe x-ray
_diffrn_radiation_type MoK\a
_diffrn_radiation_wavelength 0.71073
_diffrn_reflns_av_R_equivalents 0.0672
_diffrn_reflns_av_sigmaI/netI 0.0343
_diffrn_reflns_limit_h_max 21
_diffrn_reflns_limit_h_min -18
_diffrn_reflns_limit_k_max 30
_diffrn_reflns_limit_k_min -26
_diffrn_reflns_limit_l_max 32
_diffrn_reflns_limit_l_min -32
_diffrn_reflns_number 166728
_diffrn_reflns_theta_full 25.70
_diffrn_reflns_theta_max 25.70
_diffrn_reflns_theta_min 2.53
_diffrn_source 'fine-focus sealed tube'
_exptl_absorpt_coefficient_mu 0.581
_exptl_absorpt_correction_T_max 0.8636
_exptl_absorpt_correction_T_min 0.8008
_exptl_absorpt_correction_type multi-scan
_exptl_absorpt_process_details 'SADABS (Sheldrick, 1996)'
_exptl_crystal_colour Red
_exptl_crystal_density_diffrn 1.349
_exptl_crystal_density_method 'not measured'
_exptl_crystal_description Block
_exptl_crystal_F_000 4880
_exptl_crystal_size_max 0.40
_exptl_crystal_size_mid 0.34
_exptl_crystal_size_min 0.26
_refine_diff_density_max 0.972
_refine_diff_density_min -0.624
_refine_diff_density_rms 0.073
_refine_ls_extinction_method none
_refine_ls_goodness_of_fit_ref 1.070
_refine_ls_hydrogen_treatment constr
_refine_ls_matrix_type full
_refine_ls_number_parameters 716
_refine_ls_number_reflns 10983
_refine_ls_number_restraints 0
_refine_ls_restrained_S_all 1.070
_refine_ls_R_factor_all 0.0795
_refine_ls_R_factor_gt 0.0435
_refine_ls_shift/su_max 0.001
_refine_ls_shift/su_mean 0.000
_refine_ls_structure_factor_coef Fsqd
_refine_ls_weighting_details 'calc w=1/[\s^2^(Fo^2^)+(0.0689P)^2^+8.7227P] where P=(Fo^2^+2Fc^2^)/3'
_refine_ls_weighting_scheme calc
_refine_ls_wR_factor_gt 0.1178
_refine_ls_wR_factor_ref 0.1328
_reflns_number_gt 7757
_reflns_number_total 10983
_reflns_threshold_expression >2\s(I)
_cod_data_source_file c2dt11854h.txt
_cod_data_source_block 7
_cod_database_code 7018806

loop_
_symmetry_equiv_pos_as_xyz
'x, y, z'
'-x+1/2, -y, z+1/2'
'x+1/2, -y+1/2, -z'
'-x, y+1/2, -z+1/2'
'-x, -y, -z'
'x-1/2, y, -z-1/2'
'-x-1/2, y-1/2, z'
'x, -y-1/2, z-1/2'

loop_
_atom_site_label
_atom_site_type_symbol
_atom_site_fract_x
_atom_site_fract_y
_atom_site_fract_z
_atom_site_U_iso_or_equiv
_atom_site_adp_type
_atom_site_occupancy
_atom_site_symmetry_multiplicity
_atom_site_calc_flag
_atom_site_refinement_flags
Cu1 Cu 0.175598(17) 0.348795(13) 0.555004(12) 0.02083(10) Uani 1 1 d .
Cl1 Cl 0.07408(8) 0.12874(5) 0.66034(5) 0.0880(4) Uani 1 1 d .
Cl2 Cl -0.04259(7) 0.15536(5) 0.73306(4) 0.0711(3) Uani 1 1 d .
P1 P 0.21209(4) 0.26975(3) 0.51945(3) 0.02196(16) Uani 1 1 d .
P2 P 0.25705(4) 0.40850(3) 0.59244(3) 0.02230(16) Uani 1 1 d .
F1 F 0.05927(12) 0.48552(8) 0.79214(7) 0.0516(5) Uani 1 1 d .
F2 F 0.03080(11) 0.50084(10) 0.87256(8) 0.0623(6) Uani 1 1 d .
F3 F 0.11719(12) 0.43676(9) 0.85232(9) 0.0642(6) Uani 1 1 d .
F4 F 0.14589(13) 0.52580(9) 0.84297(9) 0.0661(6) Uani 1 1 d .
N1 N 0.08556(12) 0.38377(9) 0.51318(8) 0.0218(5) Uani 1 1 d .
N2 N 0.08566(12) 0.34598(9) 0.60742(8) 0.0209(5) Uani 1 1 d .
C1 C 0.02265(14) 0.38580(11) 0.53774(10) 0.0214(6) Uani 1 1 d .
C2 C -0.05710(15) 0.40236(11) 0.52703(11) 0.0242(6) Uani 1 1 d .
C3 C -0.09731(16) 0.41676(12) 0.48495(12) 0.0305(7) Uani 1 1 d .
H3 H -0.0731 0.4178 0.4532 0.037 Uiso 1 1 calc R
C4 C -0.17505(17) 0.42988(13) 0.48994(13) 0.0361(8) Uani 1 1 d .
H4 H -0.2030 0.4399 0.4610 0.043 Uiso 1 1 calc R
C5 C -0.21213(17) 0.42866(12) 0.53526(13) 0.0360(8) Uani 1 1 d .
H5 H -0.2646 0.4380 0.5371 0.043 Uiso 1 1 calc R
C6 C -0.17259(16) 0.41358(12) 0.57913(13) 0.0313(7) Uani 1 1 d .
C7 C -0.09499(15) 0.40086(11) 0.57380(11) 0.0245(6) Uani 1 1 d .
C8 C -0.20333(17) 0.40975(12) 0.62821(13) 0.0361(7) Uani 1 1 d .
H8 H -0.2555 0.4180 0.6339 0.043 Uiso 1 1 calc R
C9 C -0.15822(17) 0.39426(13) 0.66719(13) 0.0354(7) Uani 1 1 d .
H9 H -0.1800 0.3922 0.6996 0.042 Uiso 1 1 calc R
C10 C -0.07999(16) 0.38115(12) 0.66113(12) 0.0303(7) Uani 1 1 d .
H10 H -0.0499 0.3703 0.6889 0.036 Uiso 1 1 calc R
C11 C -0.04877(15) 0.38449(11) 0.61398(11) 0.0243(6) Uani 1 1 d .
C12 C 0.02567(14) 0.37075(10) 0.59215(10) 0.0208(6) Uani 1 1 d .
C13 C 0.09014(15) 0.39557(11) 0.46107(10) 0.0242(6) Uani 1 1 d .
C14 C 0.04888(17) 0.36595(13) 0.42634(11) 0.0317(7) Uani 1 1 d .
H14 H 0.0135 0.3394 0.4374 0.038 Uiso 1 1 calc R
C15 C 0.05894(19) 0.37482(14) 0.37559(12) 0.0379(8) Uani 1 1 d .
H15 H 0.0298 0.3545 0.3523 0.045 Uiso 1 1 calc R
C16 C 0.1100(2) 0.41226(14) 0.35846(12) 0.0406(8) Uani 1 1 d .
C17 C 0.1518(2) 0.44239(13) 0.39344(13) 0.0434(8) Uani 1 1 d .
H17 H 0.1871 0.4689 0.3822 0.052 Uiso 1 1 calc R
C18 C 0.14203(18) 0.43396(12) 0.44489(12) 0.0324(7) Uani 1 1 d .
H18 H 0.1708 0.4544 0.4684 0.039 Uiso 1 1 calc R
C19 C 0.1234(2) 0.41809(16) 0.30247(13) 0.0510(9) Uani 1 1 d .
H19 H 0.0837 0.3953 0.2857 0.061 Uiso 1 1 calc R
C20 C 0.1111(3) 0.47519(15) 0.28409(14) 0.0552(10) Uani 1 1 d .
H20A H 0.1512 0.4987 0.2975 0.083 Uiso 1 1 calc R
H20B H 0.0611 0.4882 0.2953 0.083 Uiso 1 1 calc R
H20C H 0.1130 0.4757 0.2475 0.083 Uiso 1 1 calc R
C21 C 0.1991(2) 0.39548(15) 0.28683(13) 0.0518(10) Uani 1 1 d .
H21A H 0.2401 0.4169 0.3019 0.078 Uiso 1 1 calc R
H21B H 0.2034 0.3970 0.2504 0.078 Uiso 1 1 calc R
H21C H 0.2031 0.3578 0.2980 0.078 Uiso 1 1 calc R
C22 C 0.09452(14) 0.33159(12) 0.65879(10) 0.0239(6) Uani 1 1 d .
C23 C 0.09736(15) 0.37076(13) 0.69593(11) 0.0285(7) Uani 1 1 d .
H23 H 0.0874 0.4076 0.6879 0.034 Uiso 1 1 calc R
C24 C 0.11462(16) 0.35647(14) 0.74440(12) 0.0362(8) Uani 1 1 d .
H24 H 0.1176 0.3838 0.7693 0.043 Uiso 1 1 calc R
C25 C 0.12754(17) 0.30384(17) 0.75743(12) 0.0431(9) Uani 1 1 d .
C26 C 0.12323(18) 0.26427(15) 0.72042(14) 0.0449(9) Uani 1 1 d .
H26 H 0.1306 0.2274 0.7292 0.054 Uiso 1 1 calc R
C27 C 0.10830(17) 0.27781(13) 0.67045(12) 0.0338(7) Uani 1 1 d .
H27 H 0.1077 0.2508 0.6452 0.041 Uiso 1 1 calc R
C28 C 0.1457(2) 0.2890(2) 0.81138(14) 0.0636(12) Uani 1 1 d .
H28 H 0.1417 0.3245 0.8291 0.076 Uiso 1 1 calc R
C29 C 0.0850(2) 0.25658(18) 0.83483(14) 0.0635(12) Uani 1 1 d .
H29A H 0.0781 0.2229 0.8161 0.095 Uiso 1 1 calc R
H29B H 0.0373 0.2772 0.8347 0.095 Uiso 1 1 calc R
H29C H 0.0993 0.2481 0.8694 0.095 Uiso 1 1 calc R
C30 C 0.2240(2) 0.2739(2) 0.81945(15) 0.0725(14) Uani 1 1 d .
H30A H 0.2333 0.2697 0.8554 0.109 Uiso 1 1 calc R
H30B H 0.2576 0.3021 0.8060 0.109 Uiso 1 1 calc R
H30C H 0.2344 0.2395 0.8025 0.109 Uiso 1 1 calc R
C31 C 0.13693(15) 0.22523(11) 0.49573(10) 0.0256(6) Uani 1 1 d .
C32 C 0.06414(16) 0.22860(13) 0.51648(13) 0.0365(8) Uani 1 1 d .
H32 H 0.0534 0.2550 0.5413 0.044 Uiso 1 1 calc R
C33 C 0.00759(18) 0.19348(14) 0.50088(14) 0.0454(9) Uani 1 1 d .
H33 H -0.0417 0.1956 0.5154 0.054 Uiso 1 1 calc R
C34 C 0.02182(17) 0.15554(13) 0.46463(12) 0.0370(8) Uani 1 1 d .
H34 H -0.0176 0.1317 0.4541 0.044 Uiso 1 1 calc R
C35 C 0.09338(19) 0.15199(13) 0.44350(12) 0.0367(7) Uani 1 1 d .
H35 H 0.1033 0.1259 0.4182 0.044 Uiso 1 1 calc R
C36 C 0.15056(17) 0.18646(12) 0.45921(11) 0.0327(7) Uani 1 1 d .
H36 H 0.2000 0.1836 0.4448 0.039 Uiso 1 1 calc R
C37 C 0.27772(15) 0.27538(11) 0.46653(10) 0.0231(6) Uani 1 1 d .
C38 C 0.27029(17) 0.32018(12) 0.43543(11) 0.0307(7) Uani 1 1 d .
H38 H 0.2313 0.3460 0.4418 0.037 Uiso 1 1 calc R
C39 C 0.31937(18) 0.32764(14) 0.39496(12) 0.0364(7) Uani 1 1 d .
H39 H 0.3147 0.3588 0.3743 0.044 Uiso 1 1 calc R
C40 C 0.37462(18) 0.28954(14) 0.38524(12) 0.0388(8) Uani 1 1 d .
H40 H 0.4084 0.2944 0.3579 0.047 Uiso 1 1 calc R
C41 C 0.38099(17) 0.24433(13) 0.41519(12) 0.0342(7) Uani 1 1 d .
H41 H 0.4186 0.2178 0.4078 0.041 Uiso 1 1 calc R
C42 C 0.33344(15) 0.23712(12) 0.45564(11) 0.0280(7) Uani 1 1 d .
H42 H 0.3388 0.2059 0.4761 0.034 Uiso 1 1 calc R
C43 C 0.26381(15) 0.22623(11) 0.56297(10) 0.0248(6) Uani 1 1 d .
C44 C 0.33604(17) 0.24212(13) 0.57879(12) 0.0329(7) Uani 1 1 d .
H44 H 0.3582 0.2742 0.5656 0.040 Uiso 1 1 calc R
C45 C 0.37599(19) 0.21188(14) 0.61347(13) 0.0427(8) Uani 1 1 d .
H45 H 0.4256 0.2229 0.6235 0.051 Uiso 1 1 calc R
C46 C 0.3439(2) 0.16560(15) 0.63363(13) 0.0451(9) Uani 1 1 d .
H46 H 0.3711 0.1450 0.6577 0.054 Uiso 1 1 calc R
C47 C 0.2726(2) 0.14968(14) 0.61869(13) 0.0452(9) Uani 1 1 d .
H47 H 0.2505 0.1180 0.6326 0.054 Uiso 1 1 calc R
C48 C 0.23232(18) 0.17958(12) 0.58326(11) 0.0332(7) Uani 1 1 d .
H48 H 0.1831 0.1680 0.5730 0.040 Uiso 1 1 calc R
C49 C 0.32272(15) 0.37903(11) 0.63773(10) 0.0252(6) Uani 1 1 d .
C50 C 0.29792(17) 0.33472(12) 0.66473(11) 0.0312(7) Uani 1 1 d .
H50 H 0.2488 0.3200 0.6582 0.037 Uiso 1 1 calc R
C51 C 0.34371(18) 0.31132(13) 0.70125(12) 0.0363(7) Uani 1 1 d .
H51 H 0.3258 0.2811 0.7198 0.044 Uiso 1 1 calc R
C52 C 0.41557(19) 0.33238(14) 0.71042(12) 0.0412(8) Uani 1 1 d .
H52 H 0.4474 0.3165 0.7351 0.049 Uiso 1 1 calc R
C53 C 0.4407(2) 0.37657(15) 0.68351(14) 0.0491(9) Uani 1 1 d .
H53 H 0.4898 0.3913 0.6901 0.059 Uiso 1 1 calc R
C54 C 0.39548(17) 0.39973(14) 0.64705(13) 0.0389(8) Uani 1 1 d .
H54 H 0.4138 0.4297 0.6283 0.047 Uiso 1 1 calc R
C55 C 0.31687(14) 0.45035(11) 0.55245(10) 0.0224(6) Uani 1 1 d .
C56 C 0.34198(16) 0.50178(12) 0.56580(12) 0.0312(7) Uani 1 1 d .
H56 H 0.3275 0.5166 0.5971 0.037 Uiso 1 1 calc R
C57 C 0.38785(17) 0.53155(13) 0.53383(12) 0.0344(7) Uani 1 1 d .
H57 H 0.4050 0.5666 0.5433 0.041 Uiso 1 1 calc R
C58 C 0.40853(16) 0.51026(13) 0.48831(12) 0.0347(7) Uani 1 1 d .
H58 H 0.4399 0.5307 0.4664 0.042 Uiso 1 1 calc R
C59 C 0.38402(18) 0.45933(14) 0.47419(12) 0.0379(8) Uani 1 1 d .
H59 H 0.3984 0.4448 0.4427 0.045 Uiso 1 1 calc R
C60 C 0.33829(16) 0.42952(13) 0.50625(11) 0.0317(7) Uani 1 1 d .
H60 H 0.3214 0.3945 0.4966 0.038 Uiso 1 1 calc R
C61 C 0.20447(16) 0.45792(11) 0.62951(11) 0.0254(6) Uani 1 1 d .
C62 C 0.13804(16) 0.47964(11) 0.60912(11) 0.0281(6) Uani 1 1 d .
H62 H 0.1238 0.4705 0.5759 0.034 Uiso 1 1 calc R
C63 C 0.09246(19) 0.51448(12) 0.63675(12) 0.0367(8) Uani 1 1 d .
H63 H 0.0471 0.5289 0.6225 0.044 Uiso 1 1 calc R
C64 C 0.1130(2) 0.52820(13) 0.68472(13) 0.0416(8) Uani 1 1 d .
H64 H 0.0813 0.5515 0.7038 0.050 Uiso 1 1 calc R
C65 C 0.17917(19) 0.50823(13) 0.70505(13) 0.0405(8) Uani 1 1 d .
H65 H 0.1935 0.5183 0.7380 0.049 Uiso 1 1 calc R
C66 C 0.22515(17) 0.47336(13) 0.67778(11) 0.0338(7) Uani 1 1 d .
H66 H 0.2710 0.4599 0.6921 0.041 Uiso 1 1 calc R
C67 C -0.0111(2) 0.10763(16) 0.68846(16) 0.0604(11) Uani 1 1 d .
H67A H -0.0030 0.0722 0.7050 0.073 Uiso 1 1 calc R
H67B H -0.0508 0.1029 0.6625 0.073 Uiso 1 1 calc R
B1 B 0.0890(2) 0.48751(16) 0.83982(14) 0.0373(9) Uani 1 1 d .

loop_
_atom_site_aniso_label
_atom_site_aniso_U_11
_atom_site_aniso_U_22
_atom_site_aniso_U_33
_atom_site_aniso_U_23
_atom_site_aniso_U_13
_atom_site_aniso_U_12
Cu1 0.01782(16) 0.02330(18) 0.02138(19) -0.00224(14) 0.00003(13) 0.00129(13)
Cl1 0.0959(9) 0.0696(8) 0.0986(10) -0.0071(7) 0.0268(8) -0.0238(7)
Cl2 0.0858(8) 0.0733(7) 0.0541(6) 0.0163(5) -0.0059(6) 0.0088(6)
P1 0.0201(3) 0.0223(4) 0.0234(4) -0.0032(3) 0.0005(3) 0.0006(3)
P2 0.0187(3) 0.0258(4) 0.0225(4) -0.0033(3) -0.0003(3) -0.0005(3)
F1 0.0689(14) 0.0552(13) 0.0308(11) 0.0029(9) -0.0048(10) 0.0086(11)
F2 0.0438(12) 0.1017(18) 0.0413(12) -0.0165(12) 0.0081(9) -0.0044(12)
F3 0.0497(12) 0.0582(14) 0.0849(17) 0.0252(12) -0.0126(12) 0.0048(11)
F4 0.0521(13) 0.0668(15) 0.0795(17) 0.0019(13) 0.0050(12) -0.0217(11)
N1 0.0240(11) 0.0217(12) 0.0197(12) -0.0014(9) -0.0009(9) -0.0004(9)
N2 0.0200(11) 0.0226(12) 0.0200(12) 0.0003(9) 0.0005(9) -0.0002(9)
C1 0.0211(13) 0.0187(13) 0.0245(14) -0.0003(11) -0.0049(11) 0.0016(11)
C2 0.0188(13) 0.0186(14) 0.0353(17) -0.0003(12) -0.0032(12) -0.0012(10)
C3 0.0288(15) 0.0294(16) 0.0334(17) 0.0014(13) -0.0067(13) 0.0011(12)
C4 0.0290(15) 0.0336(18) 0.046(2) 0.0046(15) -0.0146(14) 0.0049(13)
C5 0.0213(14) 0.0297(17) 0.057(2) -0.0002(15) -0.0094(15) 0.0035(12)
C6 0.0220(14) 0.0227(15) 0.049(2) -0.0039(14) -0.0001(13) -0.0002(12)
C7 0.0194(13) 0.0199(14) 0.0343(16) 0.0001(12) -0.0017(12) 0.0000(11)
C8 0.0199(14) 0.0333(17) 0.055(2) -0.0054(15) 0.0064(14) 0.0020(13)
C9 0.0259(15) 0.0384(18) 0.0420(19) -0.0010(15) 0.0087(14) -0.0019(13)
C10 0.0227(14) 0.0316(16) 0.0366(18) 0.0010(14) 0.0035(13) -0.0008(12)
C11 0.0209(13) 0.0226(14) 0.0296(16) -0.0003(12) 0.0001(12) -0.0009(11)
C12 0.0203(13) 0.0185(13) 0.0235(15) -0.0033(11) 0.0006(11) -0.0023(11)
C13 0.0263(14) 0.0224(14) 0.0238(15) 0.0016(12) -0.0005(12) 0.0064(11)
C14 0.0313(15) 0.0363(17) 0.0277(16) -0.0036(14) -0.0025(13) 0.0017(13)
C15 0.0427(18) 0.0427(19) 0.0283(18) -0.0012(15) -0.0051(14) 0.0049(15)
C16 0.056(2) 0.0417(19) 0.0240(17) 0.0002(15) -0.0051(15) 0.0145(17)
C17 0.054(2) 0.0308(18) 0.046(2) 0.0134(16) 0.0137(17) -0.0022(16)
C18 0.0385(17) 0.0275(16) 0.0311(17) -0.0002(13) 0.0042(13) -0.0017(13)
C19 0.063(2) 0.057(2) 0.033(2) 0.0074(17) 0.0009(17) -0.0042(19)
C20 0.082(3) 0.051(2) 0.033(2) 0.0121(17) 0.0009(19) 0.004(2)
C21 0.074(3) 0.046(2) 0.035(2) -0.0002(17) 0.0151(19) -0.0075(19)
C22 0.0154(12) 0.0351(16) 0.0213(15) 0.0048(12) 0.0020(11) 0.0020(11)
C23 0.0183(13) 0.0406(18) 0.0266(16) -0.0009(13) 0.0030(12) 0.0037(12)
C24 0.0225(15) 0.060(2) 0.0256(17) -0.0008(15) 0.0036(12) 0.0057(14)
C25 0.0274(16) 0.079(3) 0.0226(17) 0.0092(18) 0.0047(13) 0.0030(17)
C26 0.0351(17) 0.048(2) 0.052(2) 0.0325(18) 0.0020(16) 0.0045(15)
C27 0.0309(16) 0.0362(18) 0.0342(18) 0.0069(14) 0.0024(13) 0.0009(13)
C28 0.049(2) 0.108(4) 0.034(2) 0.028(2) 0.0009(17) 0.012(2)
C29 0.077(3) 0.076(3) 0.038(2) 0.024(2) -0.008(2) -0.033(2)
C30 0.067(3) 0.100(4) 0.050(2) 0.038(2) -0.028(2) -0.029(3)
C31 0.0246(14) 0.0279(15) 0.0244(15) -0.0004(12) -0.0028(12) 0.0031(12)
C32 0.0245(15) 0.0395(18) 0.046(2) -0.0161(15) 0.0037(14) 0.0009(13)
C33 0.0243(15) 0.050(2) 0.061(2) -0.0180(18) 0.0038(15) -0.0053(15)
C34 0.0297(16) 0.0399(19) 0.0412(19) -0.0061(15) -0.0098(14) -0.0078(14)
C35 0.0415(18) 0.0365(18) 0.0321(18) -0.0099(14) 0.0005(14) -0.0077(14)
C36 0.0301(15) 0.0367(18) 0.0313(17) -0.0086(14) 0.0052(13) -0.0049(13)
C37 0.0223(13) 0.0244(14) 0.0227(15) -0.0083(12) 0.0008(11) -0.0045(11)
C38 0.0297(15) 0.0320(17) 0.0305(17) -0.0013(13) 0.0018(13) 0.0034(13)
C39 0.0419(18) 0.0394(18) 0.0279(17) 0.0053(14) 0.0018(14) -0.0014(15)
C40 0.0359(17) 0.050(2) 0.0307(18) -0.0055(15) 0.0121(14) -0.0056(15)
C41 0.0278(15) 0.0368(18) 0.0380(19) -0.0101(15) 0.0062(13) 0.0009(13)
C42 0.0234(14) 0.0262(15) 0.0343(17) -0.0041(13) 0.0012(12) 0.0003(11)
C43 0.0255(14) 0.0284(15) 0.0206(15) -0.0036(12) 0.0001(11) 0.0048(12)
C44 0.0313(16) 0.0325(17) 0.0349(18) -0.0062(14) -0.0044(13) 0.0039(13)
C45 0.0376(18) 0.045(2) 0.045(2) -0.0140(17) -0.0165(16) 0.0123(15)
C46 0.056(2) 0.044(2) 0.0347(19) -0.0037(16) -0.0161(17) 0.0203(17)
C47 0.057(2) 0.041(2) 0.038(2) 0.0097(16) -0.0012(17) 0.0057(17)
C48 0.0338(16) 0.0358(18) 0.0300(17) 0.0022(14) -0.0004(13) 0.0017(13)
C49 0.0236(14) 0.0283(16) 0.0237(15) -0.0038(12) -0.0020(11) 0.0006(12)
C50 0.0251(14) 0.0362(17) 0.0321(17) 0.0001(14) 0.0002(13) 0.0032(13)
C51 0.0411(18) 0.0378(18) 0.0299(17) 0.0030(14) 0.0053(14) 0.0090(14)
C52 0.0408(19) 0.053(2) 0.0297(18) -0.0050(16) -0.0124(15) 0.0098(16)
C53 0.0385(18) 0.053(2) 0.056(2) 0.0067(19) -0.0232(17) -0.0097(17)
C54 0.0315(16) 0.0404(19) 0.045(2) 0.0032(15) -0.0105(15) -0.0077(14)
C55 0.0170(12) 0.0280(15) 0.0223(15) 0.0021(12) -0.0017(11) 0.0007(11)
C56 0.0282(15) 0.0329(17) 0.0327(17) -0.0032(13) -0.0019(13) -0.0009(13)
C57 0.0301(15) 0.0303(16) 0.0428(19) 0.0017(15) -0.0010(14) -0.0050(13)
C58 0.0235(14) 0.0416(19) 0.0390(19) 0.0128(15) 0.0001(13) 0.0003(13)
C59 0.0335(16) 0.046(2) 0.0344(18) -0.0006(15) 0.0087(14) 0.0012(14)
C60 0.0313(15) 0.0339(17) 0.0299(17) -0.0045(13) 0.0023(13) -0.0020(13)
C61 0.0260(14) 0.0244(15) 0.0256(15) -0.0044(12) 0.0047(12) -0.0030(12)
C62 0.0323(15) 0.0224(15) 0.0297(16) 0.0012(12) 0.0065(13) 0.0005(12)
C63 0.0403(18) 0.0281(17) 0.042(2) 0.0060(15) 0.0125(15) 0.0074(14)
C64 0.053(2) 0.0289(17) 0.042(2) -0.0073(15) 0.0213(17) 0.0018(15)
C65 0.048(2) 0.0396(19) 0.0336(18) -0.0156(15) 0.0107(15) -0.0107(16)
C66 0.0327(16) 0.0382(18) 0.0305(17) -0.0084(14) 0.0010(13) -0.0056(14)
C67 0.064(3) 0.045(2) 0.072(3) 0.014(2) -0.016(2) -0.0106(19)
B1 0.038(2) 0.042(2) 0.032(2) 0.0042(17) 0.0001(16) 0.0006(17)

loop_
_atom_type_symbol
_atom_type_description
_atom_type_scat_dispersion_real
_atom_type_scat_dispersion_imag
_atom_type_scat_source
C C 0.0033 0.0016 'International Tables Vol C Tables 4.2.6.8 and 6.1.1.4'
H H 0.0000 0.0000 'International Tables Vol C Tables 4.2.6.8 and 6.1.1.4'
B B 0.0013 0.0007 'International Tables Vol C Tables 4.2.6.8 and 6.1.1.4'
N N 0.0061 0.0033 'International Tables Vol C Tables 4.2.6.8 and 6.1.1.4'
F F 0.0171 0.0103 'International Tables Vol C Tables 4.2.6.8 and 6.1.1.4'
P P 0.1023 0.0942 'International Tables Vol C Tables 4.2.6.8 and 6.1.1.4'
Cu Cu 0.3201 1.2651 'International Tables Vol C Tables 4.2.6.8 and 6.1.1.4'
Cl Cl 0.1484 0.1585 'International Tables Vol C Tables 4.2.6.8 and 6.1.1.4'

loop_
_geom_angle_atom_site_label_1
_geom_angle_atom_site_label_2
_geom_angle_atom_site_label_3
_geom_angle
N2 Cu1 N1 78.95(8)
N2 Cu1 P1 117.51(6)
N1 Cu1 P1 109.87(6)
N2 Cu1 P2 101.33(6)
N1 Cu1 P2 115.73(6)
P1 Cu1 P2 124.36(3)
C43 P1 C31 103.01(13)
C43 P1 C37 103.09(13)
C31 P1 C37 103.27(12)
C43 P1 Cu1 112.32(9)
C31 P1 Cu1 117.42(9)
C37 P1 Cu1 115.95(9)
C55 P2 C61 103.36(13)
C55 P2 C49 104.72(12)
C61 P2 C49 102.98(13)
C55 P2 Cu1 117.95(9)
C61 P2 Cu1 110.79(9)
C49 P2 Cu1 115.38(9)
C1 N1 C13 122.7(2)
C1 N1 Cu1 112.64(18)
C13 N1 Cu1 123.90(17)
C12 N2 C22 120.9(2)
C12 N2 Cu1 112.62(18)
C22 N2 Cu1 124.51(16)
N1 C1 C2 136.1(3)
N1 C1 C12 117.1(2)
C2 C1 C12 106.7(2)
C3 C2 C7 119.3(2)
C3 C2 C1 135.4(3)
C7 C2 C1 105.3(2)
C2 C3 C4 118.5(3)
C2 C3 H3 120.7
C4 C3 H3 120.7
C5 C4 C3 122.4(3)
C5 C4 H4 118.8
C3 C4 H4 118.8
C4 C5 C6 120.4(3)
C4 C5 H5 119.8
C6 C5 H5 119.8
C7 C6 C5 116.7(3)
C7 C6 C8 116.5(3)
C5 C6 C8 126.8(3)
C6 C7 C11 123.0(3)
C6 C7 C2 122.5(3)
C11 C7 C2 114.4(2)
C9 C8 C6 120.4(3)
C9 C8 H8 119.8
C6 C8 H8 119.8
C8 C9 C10 122.5(3)
C8 C9 H9 118.8
C10 C9 H9 118.8
C11 C10 C9 118.4(3)
C11 C10 H10 120.8
C9 C10 H10 120.8
C10 C11 C7 119.3(3)
C10 C11 C12 134.7(3)
C7 C11 C12 105.9(2)
N2 C12 C11 135.3(3)
N2 C12 C1 117.1(2)
C11 C12 C1 107.3(2)
C18 C13 C14 119.7(3)
C18 C13 N1 118.9(3)
C14 C13 N1 121.2(3)
C13 C14 C15 120.5(3)
C13 C14 H14 119.8
C15 C14 H14 119.8
C16 C15 C14 121.2(3)
C16 C15 H15 119.4
C14 C15 H15 119.4
C15 C16 C17 118.5(3)
C15 C16 C19 119.7(3)
C17 C16 C19 121.7(3)
C16 C17 C18 120.9(3)
C16 C17 H17 119.6
C18 C17 H17 119.6
C13 C18 C17 119.3(3)
C13 C18 H18 120.4
C17 C18 H18 120.4
C21 C19 C20 112.5(3)
C21 C19 C16 112.1(3)
C20 C19 C16 112.8(3)
C21 C19 H19 106.3
C20 C19 H19 106.3
C16 C19 H19 106.3
C19 C20 H20A 109.5
C19 C20 H20B 109.5
H20A C20 H20B 109.5
C19 C20 H20C 109.5
H20A C20 H20C 109.5
H20B C20 H20C 109.5
C19 C21 H21A 109.5
C19 C21 H21B 109.5
H21A C21 H21B 109.5
C19 C21 H21C 109.5
H21A C21 H21C 109.5
H21B C21 H21C 109.5
C27 C22 C23 120.0(3)
C27 C22 N2 118.3(3)
C23 C22 N2 121.3(3)
C24 C23 C22 120.2(3)
C24 C23 H23 119.9
C22 C23 H23 119.9
C25 C24 C23 121.4(3)
C25 C24 H24 119.3
C23 C24 H24 119.3
C24 C25 C26 118.5(3)
C24 C25 C28 120.4(4)
C26 C25 C28 121.1(4)
C25 C26 C27 121.4(3)
C25 C26 H26 119.3
C27 C26 H26 119.3
C22 C27 C26 118.4(3)
C22 C27 H27 120.8
C26 C27 H27 120.8
C30 C28 C29 119.0(4)
C30 C28 C25 113.9(3)
C29 C28 C25 112.6(3)
C30 C28 H28 102.9
C29 C28 H28 102.9
C25 C28 H28 102.9
C28 C29 H29A 109.5
C28 C29 H29B 109.5
H29A C29 H29B 109.5
C28 C29 H29C 109.5
H29A C29 H29C 109.5
H29B C29 H29C 109.5
C28 C30 H30A 109.5
C28 C30 H30B 109.5
H30A C30 H30B 109.5
C28 C30 H30C 109.5
H30A C30 H30C 109.5
H30B C30 H30C 109.5
C36 C31 C32 118.6(3)
C36 C31 P1 122.3(2)
C32 C31 P1 119.0(2)
C33 C32 C31 119.9(3)
C33 C32 H32 120.0
C31 C32 H32 120.0
C34 C33 C32 120.8(3)
C34 C33 H33 119.6
C32 C33 H33 119.6
C33 C34 C35 119.9(3)
C33 C34 H34 120.0
C35 C34 H34 120.0
C34 C35 C36 119.8(3)
C34 C35 H35 120.1
C36 C35 H35 120.1
C35 C36 C31 121.0(3)
C35 C36 H36 119.5
C31 C36 H36 119.5
C38 C37 C42 118.8(3)
C38 C37 P1 117.7(2)
C42 C37 P1 123.5(2)
C37 C38 C39 120.8(3)
C37 C38 H38 119.6
C39 C38 H38 119.6
C40 C39 C38 119.4(3)
C40 C39 H39 120.3
C38 C39 H39 120.3
C39 C40 C41 120.1(3)
C39 C40 H40 120.0
C41 C40 H40 120.0
C40 C41 C42 120.8(3)
C40 C41 H41 119.6
C42 C41 H41 119.6
C41 C42 C37 120.1(3)
C41 C42 H42 119.9
C37 C42 H42 119.9
C48 C43 C44 118.5(3)
C48 C43 P1 122.7(2)
C44 C43 P1 118.7(2)
C45 C44 C43 120.9(3)
C45 C44 H44 119.6
C43 C44 H44 119.6
C44 C45 C46 120.1(3)
C44 C45 H45 119.9
C46 C45 H45 119.9
C47 C46 C45 119.6(3)
C47 C46 H46 120.2
C45 C46 H46 120.2
C46 C47 C48 120.6(3)
C46 C47 H47 119.7
C48 C47 H47 119.7
C43 C48 C47 120.3(3)
C43 C48 H48 119.9
C47 C48 H48 119.9
C50 C49 C54 118.9(3)
C50 C49 P2 117.7(2)
C54 C49 P2 123.3(2)
C49 C50 C51 121.0(3)
C49 C50 H50 119.5
C51 C50 H50 119.5
C52 C51 C50 119.6(3)
C52 C51 H51 120.2
C50 C51 H51 120.2
C53 C52 C51 119.7(3)
C53 C52 H52 120.2
C51 C52 H52 120.2
C54 C53 C52 120.9(3)
C54 C53 H53 119.6
C52 C53 H53 119.6
C53 C54 C49 119.9(3)
C53 C54 H54 120.0
C49 C54 H54 120.0
C60 C55 C56 118.7(3)
C60 C55 P2 117.9(2)
C56 C55 P2 123.4(2)
C57 C56 C55 120.6(3)
C57 C56 H56 119.7
C55 C56 H56 119.7
C58 C57 C56 119.8(3)
C58 C57 H57 120.1
C56 C57 H57 120.1
C57 C58 C59 120.5(3)
C57 C58 H58 119.7
C59 C58 H58 119.7
C58 C59 C60 119.6(3)
C58 C59 H59 120.2
C60 C59 H59 120.2
C59 C60 C55 120.7(3)
C59 C60 H60 119.7
C55 C60 H60 119.7
C62 C61 C66 118.3(3)
C62 C61 P2 117.8(2)
C66 C61 P2 123.8(2)
C63 C62 C61 120.7(3)
C63 C62 H62 119.6
C61 C62 H62 119.6
C64 C63 C62 120.0(3)
C64 C63 H63 120.0
C62 C63 H63 120.0
C65 C64 C63 120.2(3)
C65 C64 H64 119.9
C63 C64 H64 119.9
C64 C65 C66 120.4(3)
C64 C65 H65 119.8
C66 C65 H65 119.8
C65 C66 C61 120.4(3)
C65 C66 H66 119.8
C61 C66 H66 119.8
Cl1 C67 Cl2 111.0(2)
Cl1 C67 H67A 109.4
Cl2 C67 H67A 109.4
Cl1 C67 H67B 109.4
Cl2 C67 H67B 109.4
H67A C67 H67B 108.0
F4 B1 F1 110.8(3)
F4 B1 F2 109.4(3)
F1 B1 F2 108.4(3)
F4 B1 F3 110.3(3)
F1 B1 F3 109.0(3)
F2 B1 F3 108.9(3)

loop_
_geom_bond_atom_site_label_1
_geom_bond_atom_site_label_2
_geom_bond_distance
Cu1 N2 2.112(2)
Cu1 N1 2.119(2)
Cu1 P1 2.2639(8)
Cu1 P2 2.2841(8)
Cl1 C67 1.752(4)
Cl2 C67 1.766(5)
P1 C43 1.826(3)
P1 C31 1.830(3)
P1 C37 1.830(3)
P2 C55 1.820(3)
P2 C61 1.823(3)
P2 C49 1.823(3)
F1 B1 1.379(4)
F2 B1 1.385(4)
F3 B1 1.388(4)
F4 B1 1.377(4)
N1 C1 1.285(3)
N1 C13 1.427(4)
N2 C12 1.283(3)
N2 C22 1.429(3)
C1 C2 1.484(4)
C1 C12 1.504(4)
C2 C3 1.375(4)
C2 C7 1.418(4)
C3 C4 1.407(4)
C3 H3 0.9500
C4 C5 1.377(5)
C4 H4 0.9500
C5 C6 1.413(4)
C5 H5 0.9500
C6 C7 1.403(4)
C6 C8 1.423(5)
C7 C11 1.406(4)
C8 C9 1.364(5)
C8 H8 0.9500
C9 C10 1.418(4)
C9 H9 0.9500
C10 C11 1.378(4)
C10 H10 0.9500
C11 C12 1.469(4)
C13 C18 1.383(4)
C13 C14 1.386(4)
C14 C15 1.387(4)
C14 H14 0.9500
C15 C16 1.366(5)
C15 H15 0.9500
C16 C17 1.402(5)
C16 C19 1.524(5)
C17 C18 1.403(5)
C17 H17 0.9500
C18 H18 0.9500
C19 C21 1.499(5)
C19 C20 1.509(5)
C19 H19 1.0000
C20 H20A 0.9800
C20 H20B 0.9800
C20 H20C 0.9800
C21 H21A 0.9800
C21 H21B 0.9800
C21 H21C 0.9800
C22 C27 1.386(4)
C22 C23 1.388(4)
C23 C24 1.378(4)
C23 H23 0.9500
C24 C25 1.365(5)
C24 H24 0.9500
C25 C26 1.394(5)
C25 C28 1.524(5)
C26 C27 1.403(5)
C26 H26 0.9500
C27 H27 0.9500
C28 C30 1.437(6)
C28 C29 1.472(5)
C28 H28 1.0000
C29 H29A 0.9800
C29 H29B 0.9800
C29 H29C 0.9800
C30 H30A 0.9800
C30 H30B 0.9800
C30 H30C 0.9800
C31 C36 1.389(4)
C31 C32 1.394(4)
C32 C33 1.382(4)
C32 H32 0.9500
C33 C34 1.372(5)
C33 H33 0.9500
C34 C35 1.379(5)
C34 H34 0.9500
C35 C36 1.381(4)
C35 H35 0.9500
C36 H36 0.9500
C37 C38 1.391(4)
C37 C42 1.390(4)
C38 C39 1.395(4)
C38 H38 0.9500
C39 C40 1.375(5)
C39 H39 0.9500
C40 C41 1.379(5)
C40 H40 0.9500
C41 C42 1.378(4)
C41 H41 0.9500
C42 H42 0.9500
C43 C48 1.388(4)
C43 C44 1.392(4)
C44 C45 1.382(4)
C44 H44 0.9500
C45 C46 1.384(5)
C45 H45 0.9500
C46 C47 1.368(5)
C46 H46 0.9500
C47 C48 1.394(4)
C47 H47 0.9500
C48 H48 0.9500
C49 C50 1.381(4)
C49 C54 1.397(4)
C50 C51 1.391(4)
C50 H50 0.9500
C51 C52 1.385(5)
C51 H51 0.9500
C52 C53 1.380(5)
C52 H52 0.9500
C53 C54 1.381(5)
C53 H53 0.9500
C54 H54 0.9500
C55 C60 1.391(4)
C55 C56 1.391(4)
C56 C57 1.385(4)
C56 H56 0.9500
C57 C58 1.376(5)
C57 H57 0.9500
C58 C59 1.382(5)
C58 H58 0.9500
C59 C60 1.386(4)
C59 H59 0.9500
C60 H60 0.9500
C61 C62 1.393(4)
C61 C66 1.395(4)
C62 C63 1.388(4)
C62 H62 0.9500
C63 C64 1.376(5)
C63 H63 0.9500
C64 C65 1.373(5)
C64 H64 0.9500
C65 C66 1.387(4)
C65 H65 0.9500
C66 H66 0.9500
C67 H67A 0.9900
C67 H67B 0.9900

loop_
_geom_torsion_atom_site_label_1
_geom_torsion_atom_site_label_2
_geom_torsion_atom_site_label_3
_geom_torsion_atom_site_label_4
_geom_torsion
N2 Cu1 P1 C43 -72.41(12)
N1 Cu1 P1 C43 -160.03(12)
P2 Cu1 P1 C43 56.23(11)
N2 Cu1 P1 C31 46.74(13)
N1 Cu1 P1 C31 -40.88(13)
P2 Cu1 P1 C31 175.38(11)
N2 Cu1 P1 C37 169.43(12)
N1 Cu1 P1 C37 81.81(12)
P2 Cu1 P1 C37 -61.93(11)
N2 Cu1 P2 C55 -149.64(11)
N1 Cu1 P2 C55 -66.55(12)
P1 Cu1 P2 C55 75.32(10)
N2 Cu1 P2 C61 -30.87(12)
N1 Cu1 P2 C61 52.22(12)
P1 Cu1 P2 C61 -165.91(10)
N2 Cu1 P2 C49 85.61(12)
N1 Cu1 P2 C49 168.70(12)
P1 Cu1 P2 C49 -49.43(11)
N2 Cu1 N1 C1 -0.93(18)
P1 Cu1 N1 C1 114.53(18)
P2 Cu1 N1 C1 -98.29(18)
N2 Cu1 N1 C13 -171.1(2)
P1 Cu1 N1 C13 -55.7(2)
P2 Cu1 N1 C13 91.5(2)
N1 Cu1 N2 C12 -7.06(18)
P1 Cu1 N2 C12 -113.84(17)
P2 Cu1 N2 C12 107.27(18)
N1 Cu1 N2 C22 -171.3(2)
P1 Cu1 N2 C22 81.9(2)
P2 Cu1 N2 C22 -56.9(2)
C13 N1 C1 C2 -5.4(5)
Cu1 N1 C1 C2 -175.7(3)
C13 N1 C1 C12 178.2(2)
Cu1 N1 C1 C12 7.9(3)
N1 C1 C2 C3 8.5(6)
C12 C1 C2 C3 -174.8(3)
N1 C1 C2 C7 -172.3(3)
C12 C1 C2 C7 4.4(3)
C7 C2 C3 C4 0.4(4)
C1 C2 C3 C4 179.5(3)
C2 C3 C4 C5 -0.2(5)
C3 C4 C5 C6 -0.4(5)
C4 C5 C6 C7 0.7(4)
C4 C5 C6 C8 -179.1(3)
C5 C6 C7 C11 -179.1(3)
C8 C6 C7 C11 0.7(4)
C5 C6 C7 C2 -0.5(4)
C8 C6 C7 C2 179.3(3)
C3 C2 C7 C6 0.0(4)
C1 C2 C7 C6 -179.4(3)
C3 C2 C7 C11 178.7(3)
C1 C2 C7 C11 -0.7(3)
C7 C6 C8 C9 -0.2(4)
C5 C6 C8 C9 179.6(3)
C6 C8 C9 C10 -0.3(5)
C8 C9 C10 C11 0.3(5)
C9 C10 C11 C7 0.3(4)
C9 C10 C11 C12 -174.4(3)
C6 C7 C11 C10 -0.7(4)
C2 C7 C11 C10 -179.4(3)
C6 C7 C11 C12 175.3(3)
C2 C7 C11 C12 -3.4(3)
C22 N2 C12 C11 -9.8(5)
Cu1 N2 C12 C11 -174.6(3)
C22 N2 C12 C1 178.1(2)
Cu1 N2 C12 C1 13.2(3)
C10 C11 C12 N2 8.4(6)
C7 C11 C12 N2 -166.7(3)
C10 C11 C12 C1 -178.9(3)
C7 C11 C12 C1 6.0(3)
N1 C1 C12 N2 -14.8(4)
C2 C1 C12 N2 167.8(2)
N1 C1 C12 C11 170.9(2)
C2 C1 C12 C11 -6.5(3)
C1 N1 C13 C18 126.4(3)
Cu1 N1 C13 C18 -64.4(3)
C1 N1 C13 C14 -59.6(4)
Cu1 N1 C13 C14 109.6(3)
C18 C13 C14 C15 -0.4(4)
N1 C13 C14 C15 -174.4(3)
C13 C14 C15 C16 0.7(5)
C14 C15 C16 C17 -0.8(5)
C14 C15 C16 C19 175.8(3)
C15 C16 C17 C18 0.7(5)
C19 C16 C17 C18 -175.9(3)
C14 C13 C18 C17 0.2(4)
N1 C13 C18 C17 174.4(3)
C16 C17 C18 C13 -0.4(5)
C15 C16 C19 C21 -107.0(4)
C17 C16 C19 C21 69.5(4)
C15 C16 C19 C20 124.8(4)
C17 C16 C19 C20 -58.7(5)
C12 N2 C22 C27 124.5(3)
Cu1 N2 C22 C27 -72.5(3)
C12 N2 C22 C23 -62.2(3)
Cu1 N2 C22 C23 100.8(3)
C27 C22 C23 C24 0.7(4)
N2 C22 C23 C24 -172.6(2)
C22 C23 C24 C25 -1.5(4)
C23 C24 C25 C26 0.2(5)
C23 C24 C25 C28 -179.4(3)
C24 C25 C26 C27 1.9(5)
C28 C25 C26 C27 -178.4(3)
C23 C22 C27 C26 1.4(4)
N2 C22 C27 C26 174.8(3)
C25 C26 C27 C22 -2.8(5)
C24 C25 C28 C30 -107.6(5)
C26 C25 C28 C30 72.7(5)
C24 C25 C28 C29 113.1(4)
C26 C25 C28 C29 -66.5(5)
C43 P1 C31 C36 -78.6(3)
C37 P1 C31 C36 28.5(3)
Cu1 P1 C31 C36 157.4(2)
C43 P1 C31 C32 98.5(3)
C37 P1 C31 C32 -154.4(2)
Cu1 P1 C31 C32 -25.5(3)
C36 C31 C32 C33 0.5(5)
P1 C31 C32 C33 -176.7(3)
C31 C32 C33 C34 -0.8(6)
C32 C33 C34 C35 0.3(6)
C33 C34 C35 C36 0.5(5)
C34 C35 C36 C31 -0.7(5)
C32 C31 C36 C35 0.3(5)
P1 C31 C36 C35 177.4(2)
C43 P1 C37 C38 -156.6(2)
C31 P1 C37 C38 96.4(2)
Cu1 P1 C37 C38 -33.5(2)
C43 P1 C37 C42 24.2(3)
C31 P1 C37 C42 -82.8(2)
Cu1 P1 C37 C42 147.4(2)
C42 C37 C38 C39 -2.1(4)
P1 C37 C38 C39 178.7(2)
C37 C38 C39 C40 1.4(5)
C38 C39 C40 C41 0.3(5)
C39 C40 C41 C42 -1.3(5)
C40 C41 C42 C37 0.6(4)
C38 C37 C42 C41 1.1(4)
P1 C37 C42 C41 -179.7(2)
C31 P1 C43 C48 -19.8(3)
C37 P1 C43 C48 -127.0(2)
Cu1 P1 C43 C48 107.5(2)
C31 P1 C43 C44 164.1(2)
C37 P1 C43 C44 56.9(2)
Cu1 P1 C43 C44 -68.6(2)
C48 C43 C44 C45 0.7(4)
P1 C43 C44 C45 177.0(2)
C43 C44 C45 C46 -1.1(5)
C44 C45 C46 C47 0.6(5)
C45 C46 C47 C48 0.2(5)
C44 C43 C48 C47 0.1(4)
P1 C43 C48 C47 -176.0(2)
C46 C47 C48 C43 -0.5(5)
C55 P2 C49 C50 -163.4(2)
C61 P2 C49 C50 88.8(2)
Cu1 P2 C49 C50 -32.0(3)
C55 P2 C49 C54 18.1(3)
C61 P2 C49 C54 -89.7(3)
Cu1 P2 C49 C54 149.5(2)
C54 C49 C50 C51 1.0(4)
P2 C49 C50 C51 -177.6(2)
C49 C50 C51 C52 -0.6(5)
C50 C51 C52 C53 0.5(5)
C51 C52 C53 C54 -0.8(6)
C52 C53 C54 C49 1.2(6)
C50 C49 C54 C53 -1.3(5)
P2 C49 C54 C53 177.2(3)
C61 P2 C55 C60 -152.1(2)
C49 P2 C55 C60 100.4(2)
Cu1 P2 C55 C60 -29.5(2)
C61 P2 C55 C56 27.9(3)
C49 P2 C55 C56 -79.6(3)
Cu1 P2 C55 C56 150.5(2)
C60 C55 C56 C57 -0.4(4)
P2 C55 C56 C57 179.6(2)
C55 C56 C57 C58 0.3(4)
C56 C57 C58 C59 -0.1(5)
C57 C58 C59 C60 -0.1(5)
C58 C59 C60 C55 0.0(5)
C56 C55 C60 C59 0.2(4)
P2 C55 C60 C59 -179.8(2)
C55 P2 C61 C62 85.0(2)
C49 P2 C61 C62 -166.2(2)
Cu1 P2 C61 C62 -42.3(2)
C55 P2 C61 C66 -97.9(3)
C49 P2 C61 C66 10.9(3)
Cu1 P2 C61 C66 134.8(2)
C66 C61 C62 C63 -1.9(4)
P2 C61 C62 C63 175.4(2)
C61 C62 C63 C64 0.4(4)
C62 C63 C64 C65 1.1(5)
C63 C64 C65 C66 -1.1(5)
C64 C65 C66 C61 -0.4(5)
C62 C61 C66 C65 1.9(4)
P2 C61 C66 C65 -175.2(2)
